data_4126838
loop_
_publ_author_name
'Lu, Zhenpin'
'Quanz, Henrik'
'Burghaus, Olaf'
'Hofmann, Jonas David'
'Logemann, Christian'
'Beeck, Sebastian'
'Schreiner, Peter R.'
'Wegner, Hermann A.'

_publ_section_title
;
 A Stable Organic Neutral Diradical via Reversible Coordination.
;
_journal_name_full 'Journal of the American Chemical Society'
_journal_paper_doi 10.1021/jacs.7b11823
_journal_year 2017
_chemical_formula_sum 'C30 H22 B2 N4'
_chemical_formula_weight 460.13
_chemical_name_systematic
;
 ?
;
_space_group_crystal_system monoclinic
_space_group_IT_number 15
_space_group_name_Hall '-C 2yc'
_space_group_name_H-M_alt 'C 1 2/c 1'
_symmetry_space_group_name_Hall '-C 2yc'
_symmetry_space_group_name_H-M 'C 1 2/c 1'
_atom_sites_solution_hydrogens mixed
_audit_creation_method SHELXL-2013
_cell_angle_alpha 90
_cell_angle_beta 108.7570(10)
_cell_angle_gamma 90
_cell_formula_units_Z 4
_cell_length_a 18.8648(6)
_cell_length_b 8.4501(2)
_cell_length_c 14.5343(5)
_cell_measurement_temperature 100(2)
_cell_volume 2193.86(12)
_computing_structure_refinement 'SHELXL-2013 (Sheldrick, 2013)'
_diffrn_ambient_temperature 100(2)
_diffrn_measured_fraction_theta_full 0.999
_diffrn_measured_fraction_theta_max 0.999
_diffrn_radiation_type MoK\a
_diffrn_radiation_wavelength 0.71073
_diffrn_reflns_av_R_equivalents 0.0781
_diffrn_reflns_av_unetI/netI 0.0226
_diffrn_reflns_Laue_measured_fraction_full 0.999
_diffrn_reflns_Laue_measured_fraction_max 0.999
_diffrn_reflns_limit_h_max 25
_diffrn_reflns_limit_h_min -25
_diffrn_reflns_limit_k_max 11
_diffrn_reflns_limit_k_min -11
_diffrn_reflns_limit_l_max 19
_diffrn_reflns_limit_l_min -19
_diffrn_reflns_number 73187
_diffrn_reflns_point_group_measured_fraction_full 0.999
_diffrn_reflns_point_group_measured_fraction_max 0.999
_diffrn_reflns_theta_full 26.000
_diffrn_reflns_theta_max 28.248
_diffrn_reflns_theta_min 2.667
_exptl_absorpt_coefficient_mu 0.082
_exptl_crystal_density_diffrn 1.393
_exptl_crystal_F_000 960
_refine_diff_density_max 0.398
_refine_diff_density_min -0.353
_refine_diff_density_rms 0.055
_refine_ls_extinction_coef 0.0049(9)
_refine_ls_extinction_expression Fc^*^=kFc[1+0.001xFc^2^\l^3^/sin(2\q)]^-1/4^
_refine_ls_extinction_method SHELXL
_refine_ls_goodness_of_fit_ref 1.067
_refine_ls_hydrogen_treatment mixed
_refine_ls_matrix_type full
_refine_ls_number_parameters 168
_refine_ls_number_reflns 2719
_refine_ls_number_restraints 0
_refine_ls_restrained_S_all 1.067
_refine_ls_R_factor_all 0.0652
_refine_ls_R_factor_gt 0.0516
_refine_ls_shift/su_max 0.000
_refine_ls_shift/su_mean 0.000
_refine_ls_structure_factor_coef Fsqd
_refine_ls_weighting_details 'w=1/[\s^2^(Fo^2^)+(0.0644P)^2^+2.4357P] where P=(Fo^2^+2Fc^2^)/3'
_refine_ls_weighting_scheme calc
_refine_ls_wR_factor_gt 0.1219
_refine_ls_wR_factor_ref 0.1296
_reflns_Friedel_coverage 0.000
_reflns_number_gt 2231
_reflns_number_total 2719
_reflns_threshold_expression 'I > 2\s(I)'
_cod_data_source_file ja7b11823_si_002.cif
_cod_data_source_block mo_zlu620_0m
_cod_original_cell_volume 2193.85(12)
_cod_database_code 4126838
_shelx_space_group_comment
;
The symmetry employed for this shelxl refinement is uniquely defined
by the following loop, which should always be used as a source of
symmetry information in preference to the above space-group names.
They are only intended as comments.
;
_shelxl_version_number 2013-4

loop_
_space_group_symop_operation_xyz
'x, y, z'
'-x, y, -z+1/2'
'x+1/2, y+1/2, z'
'-x+1/2, y+1/2, -z+1/2'
'-x, -y, -z'
'x, -y, z-1/2'
'-x+1/2, -y+1/2, -z'
'x+1/2, -y+1/2, z-1/2'

loop_
_atom_site_label
_atom_site_type_symbol
_atom_site_fract_x
_atom_site_fract_y
_atom_site_fract_z
_atom_site_U_iso_or_equiv
_atom_site_adp_type
_atom_site_occupancy
_atom_site_site_symmetry_order
_atom_site_calc_flag
_atom_site_refinement_flags_posn
_atom_site_refinement_flags_adp
N001 N 0.52827(6) 0.49564(13) 0.35092(8) 0.0095(2) Uani 1 1 d . .
N002 N 0.45219(6) 0.49515(13) 0.30534(8) 0.0101(3) Uani 1 1 d . .
C003 C 0.40600(7) 0.59482(15) 0.33643(9) 0.0101(3) Uani 1 1 d . .
C004 C 0.51645(7) 0.70062(15) 0.46313(9) 0.0098(3) Uani 1 1 d . .
C005 C 0.63939(7) 0.60266(17) 0.47051(10) 0.0145(3) Uani 1 1 d . .
H005 H 0.6698 0.5341 0.4474 0.017 Uiso 1 1 calc R U
C006 C 0.56093(7) 0.59973(15) 0.42694(9) 0.0099(3) Uani 1 1 d . .
C007 C 0.55155(8) 0.80320(16) 0.53991(10) 0.0138(3) Uani 1 1 d . .
H007 H 0.5219 0.8720 0.5643 0.017 Uiso 1 1 calc R U
C008 C 0.43563(7) 0.69493(15) 0.41746(9) 0.0102(3) Uani 1 1 d . .
C009 C 0.67212(8) 0.70445(18) 0.54634(11) 0.0169(3) Uani 1 1 d . .
H009 H 0.7250 0.7052 0.5753 0.020 Uiso 1 1 calc R U
C00A C 0.28156(8) 0.68770(19) 0.32201(11) 0.0186(3) Uani 1 1 d . .
H00A H 0.2292 0.6876 0.2887 0.022 Uiso 1 1 calc R U
C00B C 0.32781(7) 0.59400(18) 0.28868(10) 0.0157(3) Uani 1 1 d . .
H00B H 0.3071 0.5285 0.2334 0.019 Uiso 1 1 calc R U
C00C C 0.62844(8) 0.80608(17) 0.58078(10) 0.0163(3) Uani 1 1 d . .
H00C H 0.6515 0.8773 0.6323 0.020 Uiso 1 1 calc R U
C00D C 0.38668(8) 0.78567(17) 0.45059(10) 0.0147(3) Uani 1 1 d . .
H00D H 0.4063 0.8507 0.5063 0.018 Uiso 1 1 calc R U
C00E C 0.31047(8) 0.78249(18) 0.40380(11) 0.0184(3) Uani 1 1 d . .
H00E H 0.2779 0.8446 0.4273 0.022 Uiso 1 1 calc R U
C00F C 0.46122(8) 0.22305(17) 0.22593(10) 0.0149(3) Uani 1 1 d . .
C00G C 0.42294(10) 0.07917(18) 0.20117(11) 0.0204(4) Uani 1 1 d . .
H00G H 0.3706 0.0786 0.1677 0.025 Uiso 1 1 calc R U
C00H C 0.46171(11) -0.06287(19) 0.22572(12) 0.0280(4) Uani 1 1 d . .
H00H H 0.4357 -0.1604 0.2092 0.034 Uiso 1 1 calc R U
B00I B 0.42776(8) 0.39628(18) 0.20645(11) 0.0120(3) Uani 1 1 d . .
H00I H 0.3685(9) 0.402(2) 0.1711(13) 0.017(4) Uiso 1 1 d . .

loop_
_atom_site_aniso_label
_atom_site_aniso_U_11
_atom_site_aniso_U_22
_atom_site_aniso_U_33
_atom_site_aniso_U_23
_atom_site_aniso_U_13
_atom_site_aniso_U_12
N001 0.0081(5) 0.0118(5) 0.0085(5) 0.0008(4) 0.0027(4) 0.0008(4)
N002 0.0080(5) 0.0119(5) 0.0106(5) -0.0003(4) 0.0033(4) -0.0009(4)
C003 0.0093(6) 0.0113(6) 0.0110(6) 0.0023(5) 0.0049(5) 0.0009(5)
C004 0.0110(6) 0.0101(6) 0.0087(6) 0.0028(5) 0.0038(5) 0.0002(5)
C005 0.0101(6) 0.0189(7) 0.0144(7) 0.0016(5) 0.0040(5) 0.0013(5)
C006 0.0115(6) 0.0102(6) 0.0085(6) 0.0024(5) 0.0039(5) -0.0014(5)
C007 0.0171(7) 0.0122(6) 0.0119(6) 0.0003(5) 0.0045(5) -0.0004(5)
C008 0.0112(6) 0.0106(6) 0.0092(6) 0.0025(5) 0.0038(5) 0.0016(5)
C009 0.0102(6) 0.0237(7) 0.0148(7) 0.0024(6) 0.0012(5) -0.0044(5)
C00A 0.0090(6) 0.0277(8) 0.0181(7) 0.0010(6) 0.0030(5) 0.0043(6)
C00B 0.0108(6) 0.0216(7) 0.0137(7) -0.0024(6) 0.0023(5) -0.0005(5)
C00C 0.0188(7) 0.0165(7) 0.0110(7) -0.0011(5) 0.0012(5) -0.0054(5)
C00D 0.0168(7) 0.0148(7) 0.0128(7) -0.0003(5) 0.0053(5) 0.0032(5)
C00E 0.0157(7) 0.0215(7) 0.0200(7) 0.0010(6) 0.0086(6) 0.0086(5)
C00F 0.0251(8) 0.0124(6) 0.0118(7) -0.0020(5) 0.0123(6) -0.0034(5)
C00G 0.0361(9) 0.0154(7) 0.0173(7) -0.0050(6) 0.0191(7) -0.0090(6)
C00H 0.0588(11) 0.0115(7) 0.0250(9) -0.0047(6) 0.0291(8) -0.0082(7)
B00I 0.0138(7) 0.0137(7) 0.0105(7) -0.0023(6) 0.0066(6) -0.0042(5)

loop_
_atom_type_symbol
_atom_type_description
_atom_type_scat_dispersion_real
_atom_type_scat_dispersion_imag
_atom_type_scat_source
C C 0.0033 0.0016 'International Tables Vol C Tables 4.2.6.8 and 6.1.1.4'
H H 0.0000 0.0000 'International Tables Vol C Tables 4.2.6.8 and 6.1.1.4'
B B 0.0013 0.0007 'International Tables Vol C Tables 4.2.6.8 and 6.1.1.4'
N N 0.0061 0.0033 'International Tables Vol C Tables 4.2.6.8 and 6.1.1.4'

loop_
_geom_angle_atom_site_label_1
_geom_angle_atom_site_label_2
_geom_angle_atom_site_label_3
_geom_angle
_geom_angle_site_symmetry_1
_geom_angle_site_symmetry_3
N002 N001 C006 120.80(10) . .
N002 N001 B00I 112.67(10) . 2_655
C006 N001 B00I 125.25(11) . 2_655
N001 N002 C003 120.60(11) . .
N001 N002 B00I 112.95(10) . .
C003 N002 B00I 125.51(11) . .
N002 C003 C008 120.92(11) . .
N002 C003 C00B 120.15(12) . .
C008 C003 C00B 118.90(12) . .
C007 C004 C006 119.05(12) . .
C007 C004 C008 122.81(12) . .
C006 C004 C008 118.13(12) . .
C009 C005 C006 120.38(13) . .
C009 C005 H005 119.8 . .
C006 C005 H005 119.8 . .
N001 C006 C005 120.03(12) . .
N001 C006 C004 120.88(11) . .
C005 C006 C004 119.07(12) . .
C00C C007 C004 121.10(13) . .
C00C C007 H007 119.5 . .
C004 C007 H007 119.5 . .
C00D C008 C003 119.17(12) . .
C00D C008 C004 122.38(12) . .
C003 C008 C004 118.44(11) . .
C005 C009 C00C 120.58(13) . .
C005 C009 H009 119.7 . .
C00C C009 H009 119.7 . .
C00B C00A C00E 120.88(13) . .
C00B C00A H00A 119.6 . .
C00E C00A H00A 119.6 . .
C00A C00B C003 120.25(13) . .
C00A C00B H00B 119.9 . .
C003 C00B H00B 119.9 . .
C007 C00C C009 119.80(13) . .
C007 C00C H00C 120.1 . .
C009 C00C H00C 120.1 . .
C00E C00D C008 121.22(13) . .
C00E C00D H00D 119.4 . .
C008 C00D H00D 119.4 . .
C00D C00E C00A 119.52(13) . .
C00D C00E H00E 120.2 . .
C00A C00E H00E 120.2 . .
C00G C00F C00F 119.78(9) . 2_655
C00G C00F B00I 127.84(13) . .
C00F C00F B00I 112.38(7) 2_655 .
C00H C00G C00F 119.85(15) . .
C00H C00G H00G 120.1 . .
C00F C00G H00G 120.1 . .
C00H C00H C00G 120.37(10) 2_655 .
C00H C00H H00H 119.8 2_655 .
C00G C00H H00H 119.8 . .
C00F B00I N001 109.65(11) . 2_655
C00F B00I N002 109.86(11) . .
N001 B00I N002 98.47(10) 2_655 .
C00F B00I H00I 114.9(9) . .
N001 B00I H00I 111.4(9) 2_655 .
N002 B00I H00I 111.3(9) . .

loop_
_geom_bond_atom_site_label_1
_geom_bond_atom_site_label_2
_geom_bond_distance
_geom_bond_site_symmetry_2
N001 N002 1.3738(14) .
N001 C006 1.3915(17) .
N001 B00I 1.5916(18) 2_655
N002 C003 1.3877(16) .
N002 B00I 1.5969(18) .
C003 C008 1.4113(18) .
C003 C00B 1.4140(18) .
C004 C007 1.4000(19) .
C004 C006 1.4113(18) .
C004 C008 1.4548(17) .
C005 C009 1.378(2) .
C005 C006 1.4105(18) .
C005 H005 0.9500 .
C007 C00C 1.3796(19) .
C007 H007 0.9500 .
C008 C00D 1.3994(18) .
C009 C00C 1.390(2) .
C009 H009 0.9500 .
C00A C00B 1.376(2) .
C00A C00E 1.391(2) .
C00A H00A 0.9500 .
C00B H00B 0.9500 .
C00C H00C 0.9500 .
C00D C00E 1.379(2) .
C00D H00D 0.9500 .
C00E H00E 0.9500 .
C00F C00G 1.4008(19) .
C00F C00F 1.404(3) 2_655
C00F B00I 1.583(2) .
C00G C00H 1.391(2) .
C00G H00G 0.9500 .
C00H C00H 1.389(4) 2_655
C00H H00H 0.9500 .
B00I N001 1.5916(18) 2_655
B00I H00I 1.070(17) .

loop_
_geom_torsion_atom_site_label_1
_geom_torsion_atom_site_label_2
_geom_torsion_atom_site_label_3
_geom_torsion_atom_site_label_4
_geom_torsion
_geom_torsion_site_symmetry_1
_geom_torsion_site_symmetry_4
C006 N001 N002 C003 -2.25(17) . .
B00I N001 N002 C003 -169.97(11) 2_655 .
C006 N001 N002 B00I 167.30(11) . .
B00I N001 N002 B00I -0.42(13) 2_655 .
N001 N002 C003 C008 -2.19(18) . .
B00I N002 C003 C008 -170.35(12) . .
N001 N002 C003 C00B 179.66(12) . .
B00I N002 C003 C00B 11.50(19) . .
N002 N001 C006 C005 -177.65(12) . .
B00I N001 C006 C005 -11.54(19) 2_655 .
N002 N001 C006 C004 3.93(18) . .
B00I N001 C006 C004 170.03(12) 2_655 .
C009 C005 C006 N001 -179.46(13) . .
C009 C005 C006 C004 -1.0(2) . .
C007 C004 C006 N001 179.80(12) . .
C008 C004 C006 N001 -1.20(18) . .
C007 C004 C006 C005 1.35(19) . .
C008 C004 C006 C005 -179.64(12) . .
C006 C004 C007 C00C -0.5(2) . .
C008 C004 C007 C00C -179.43(12) . .
N002 C003 C008 C00D -175.66(12) . .
C00B C003 C008 C00D 2.52(19) . .
N002 C003 C008 C004 4.78(19) . .
C00B C003 C008 C004 -177.04(12) . .
C007 C004 C008 C00D -3.6(2) . .
C006 C004 C008 C00D 177.40(12) . .
C007 C004 C008 C003 175.91(13) . .
C006 C004 C008 C003 -3.05(18) . .
C006 C005 C009 C00C -0.3(2) . .
C00E C00A C00B C003 -1.1(2) . .
N002 C003 C00B C00A 177.16(13) . .
C008 C003 C00B C00A -1.0(2) . .
C004 C007 C00C C009 -0.8(2) . .
C005 C009 C00C C007 1.2(2) . .
C003 C008 C00D C00E -2.0(2) . .
C004 C008 C00D C00E 177.58(13) . .
C008 C00D C00E C00A -0.1(2) . .
C00B C00A C00E C00D 1.7(2) . .
C00F C00F C00G C00H 1.0(2) 2_655 .
B00I C00F C00G C00H -178.93(14) . .
C00F C00G C00H C00H -0.3(3) . 2_655
C00G C00F B00I N001 -125.28(14) . 2_655
C00F C00F B00I N001 54.79(18) 2_655 2_655
C00G C00F B00I N002 127.55(14) . .
C00F C00F B00I N002 -52.38(18) 2_655 .
N001 N002 B00I C00F 53.87(14) . .
C003 N002 B00I C00F -137.19(12) . .
N001 N002 B00I N001 -60.67(12) . 2_655
C003 N002 B00I N001 108.27(13) . 2_655
